data_1553121
loop_
_publ_author_name
'Berthelot-Br\'ehier, Ana\"is'
'Panossian, Armen'
'Colobert, Fran\,coise'
'Leroux, Fr\'ed\'eric R.'

_publ_section_title
;
 Atroposelective synthesis of axially chiral P,S-ligands based on arynes
;
_journal_issue 6
_journal_name_full 'Organic Chemistry Frontiers'
_journal_page_first 634
_journal_paper_doi 10.1039/C5QO00067J
_journal_volume 2
_journal_year 2015
_chemical_absolute_configuration ad
_chemical_formula_moiety 'C28 H26 Cl3 P Pd S, C7 H8'
_chemical_formula_sum 'C35 H34 Cl3 P Pd S'
_chemical_formula_weight 730.40
_space_group_IT_number 19
_space_group_name_Hall 'P 2ac 2ab'
_space_group_name_H-M_alt 'P 21 21 21'
_symmetry_cell_setting orthorhombic
_symmetry_space_group_name_Hall 'P 2ac 2ab'
_symmetry_space_group_name_H-M 'P 21 21 21'
_atom_sites_solution_hydrogens geom
_atom_sites_solution_primary direct
_atom_sites_solution_secondary difmap
_audit_creation_method SHELXL-97
_audit_update_record
;
2015-02-24 deposited with the CCDC.
2015-04-09 downloaded from the CCDC.
;
_cell_angle_alpha 90.00
_cell_angle_beta 90.00
_cell_angle_gamma 90.00
_cell_formula_units_Z 4
_cell_length_a 11.8312(3)
_cell_length_b 15.3726(6)
_cell_length_c 17.7950(6)
_cell_measurement_reflns_used 11833
_cell_measurement_temperature 173(2)
_cell_measurement_theta_max 27.485
_cell_measurement_theta_min 0.998
_cell_volume 3236.49(19)
_computing_cell_refinement 'Denzo (Nonius B.V., 1998)'
_computing_data_collection 'Collect (Nonius B.V., 1998)'
_computing_data_reduction 'Denzo (Nonius B.V., 1998)'
_computing_molecular_graphics 'PLATON 98 (Spek, 1998)'
_computing_publication_material 'SHELXL-97 (Sheldrick, 1997)'
_computing_structure_refinement 'SHELXL-97 (Sheldrick, 1997)'
_computing_structure_solution 'SHELXS-97 (Sheldrick, 1997)'
_diffrn_ambient_temperature 173(2)
_diffrn_measured_fraction_theta_full 1.000
_diffrn_measured_fraction_theta_max 1.000
_diffrn_measurement_device_type KappaCCD
_diffrn_measurement_method 'phi and omega scans'
_diffrn_radiation_monochromator graphite
_diffrn_radiation_source 'sealed tube'
_diffrn_radiation_type MoK\a
_diffrn_radiation_wavelength 0.71073
_diffrn_reflns_av_R_equivalents 0.0586
_diffrn_reflns_av_sigmaI/netI 0.0826
_diffrn_reflns_limit_h_max 14
_diffrn_reflns_limit_h_min -15
_diffrn_reflns_limit_k_max 19
_diffrn_reflns_limit_k_min -18
_diffrn_reflns_limit_l_max 23
_diffrn_reflns_limit_l_min -20
_diffrn_reflns_number 20028
_diffrn_reflns_theta_full 27.49
_diffrn_reflns_theta_max 27.49
_diffrn_reflns_theta_min 1.75
_exptl_absorpt_coefficient_mu 0.959
_exptl_absorpt_correction_T_max 0.85016
_exptl_absorpt_correction_T_min 0.78016
_exptl_absorpt_correction_type multi-scan
_exptl_absorpt_process_details 'MULscanABS in PLATON (Spek, 2003)'
_exptl_crystal_colour yellow
_exptl_crystal_density_diffrn 1.499
_exptl_crystal_density_method 'not measured'
_exptl_crystal_description prism
_exptl_crystal_F_000 1488
_exptl_crystal_recrystallization_method 'Re-crystallisation from solvent: CH2Cl2/toluene (1:4)'
_exptl_crystal_size_max 0.30
_exptl_crystal_size_mid 0.20
_exptl_crystal_size_min 0.08
_refine_diff_density_max 0.955
_refine_diff_density_min -1.487
_refine_diff_density_rms 0.175
_refine_ls_abs_structure_details 'Flack H D (1983), Acta Cryst. A39, 876-881'
_refine_ls_abs_structure_Flack -0.04(3)
_refine_ls_extinction_method none
_refine_ls_goodness_of_fit_ref 1.061
_refine_ls_hydrogen_treatment constr
_refine_ls_matrix_type full
_refine_ls_number_parameters 374
_refine_ls_number_reflns 7423
_refine_ls_number_restraints 0
_refine_ls_restrained_S_all 1.061
_refine_ls_R_factor_all 0.0801
_refine_ls_R_factor_gt 0.0430
_refine_ls_shift/su_max 0.000
_refine_ls_shift/su_mean 0.000
_refine_ls_structure_factor_coef Fsqd
_refine_ls_weighting_details 'calc w=1/[\s^2^(Fo^2^)+(0.0470P)^2^+1.7802P] where P=(Fo^2^+2Fc^2^)/3'
_refine_ls_weighting_scheme calc
_refine_ls_wR_factor_gt 0.0854
_refine_ls_wR_factor_ref 0.1102
_reflns_number_gt 5525
_reflns_number_total 7423
_reflns_threshold_expression I>2\s(I)
_cod_data_source_file c5qo00067j2.cif
_cod_data_source_block fcab130516
_cod_depositor_comments
;
The following automatic conversions were performed:

data item '_symmetry_cell_setting' value 'Orthorhombic' was changed
to 'orthorhombic' in accordance with the
/home/saulius/struct/COD-crude-data/automatic-downloads/DataCite-retrospective/RSC/depositions/lib/dictionaries/cif_core.dic
dictionary named 'cif_core.dic' version 2.4.2 last updated on
2011-04-26.

Automatic conversion script
Id: cif_fix_values 6909 2019-04-08 15:41:33Z antanas 
;
_cod_database_code 1553121

loop_
_symmetry_equiv_pos_as_xyz
'x, y, z'
'-x+1/2, -y, z+1/2'
'x+1/2, -y+1/2, -z'
'-x, y+1/2, -z+1/2'

loop_
_atom_site_label
_atom_site_type_symbol
_atom_site_fract_x
_atom_site_fract_y
_atom_site_fract_z
_atom_site_U_iso_or_equiv
_atom_site_adp_type
_atom_site_occupancy
_atom_site_symmetry_multiplicity
_atom_site_calc_flag
_atom_site_refinement_flags
C1 C 0.6513(4) 0.1584(3) 0.0138(3) 0.0240(12) Uani 1 1 d .
C2 C 0.7505(4) 0.1996(4) -0.0078(3) 0.0278(12) Uani 1 1 d .
H2 H 0.8200 0.1829 0.0147 0.033 Uiso 1 1 calc R
C3 C 0.7497(5) 0.2648(4) -0.0619(3) 0.0343(14) Uani 1 1 d .
H3 H 0.8187 0.2909 -0.0772 0.041 Uiso 1 1 calc R
C4 C 0.6498(4) 0.2914(4) -0.0932(3) 0.0327(13) Uani 1 1 d .
H4 H 0.6491 0.3363 -0.1299 0.039 Uiso 1 1 calc R
C5 C 0.5488(5) 0.2521(4) -0.0708(3) 0.0315(13) Uani 1 1 d .
H5 H 0.4792 0.2707 -0.0920 0.038 Uiso 1 1 calc R
C6 C 0.5496(4) 0.1864(4) -0.0179(3) 0.0295(13) Uani 1 1 d .
H6 H 0.4806 0.1601 -0.0029 0.035 Uiso 1 1 calc R
C7 C 0.5211(4) 0.0523(4) 0.1203(3) 0.0257(13) Uani 1 1 d .
C8 C 0.5066(4) 0.0763(5) 0.1949(3) 0.0372(14) Uani 1 1 d .
H8 H 0.5690 0.0982 0.2226 0.045 Uiso 1 1 calc R
C9 C 0.4034(4) 0.0686(5) 0.2289(3) 0.0458(16) Uani 1 1 d .
H9 H 0.3942 0.0856 0.2799 0.055 Uiso 1 1 calc R
C10 C 0.3134(5) 0.0365(4) 0.1892(3) 0.0452(16) Uani 1 1 d .
H10 H 0.2421 0.0310 0.2133 0.054 Uiso 1 1 calc R
C11 C 0.3241(4) 0.0119(4) 0.1148(3) 0.0349(14) Uani 1 1 d .
H11 H 0.2608 -0.0092 0.0875 0.042 Uiso 1 1 calc R
C12 C 0.4300(4) 0.0187(4) 0.0810(3) 0.0296(13) Uani 1 1 d .
H12 H 0.4397 0.0002 0.0305 0.036 Uiso 1 1 calc R
C13 C 0.6662(4) -0.0262(4) 0.0069(3) 0.0244(12) Uani 1 1 d .
C14 C 0.6934(4) -0.0068(4) -0.0687(3) 0.0286(12) Uani 1 1 d .
H14 H 0.7022 0.0521 -0.0838 0.034 Uiso 1 1 calc R
C15 C 0.7073(4) -0.0723(4) -0.1208(3) 0.0306(12) Uani 1 1 d .
H15 H 0.7263 -0.0584 -0.1712 0.037 Uiso 1 1 calc R
C16 C 0.6938(5) -0.1575(4) -0.0998(3) 0.0320(12) Uani 1 1 d .
H16 H 0.7035 -0.2025 -0.1358 0.038 Uiso 1 1 calc R
C17 C 0.6660(4) -0.1783(4) -0.0265(3) 0.0298(12) Uani 1 1 d .
H17 H 0.6556 -0.2374 -0.0128 0.036 Uiso 1 1 calc R
C18 C 0.6533(4) -0.1137(4) 0.0271(3) 0.0259(12) Uani 1 1 d .
C19 C 0.6273(4) -0.1378(3) 0.1072(3) 0.0258(12) Uani 1 1 d .
C20 C 0.5262(4) -0.1761(4) 0.1285(3) 0.0328(14) Uani 1 1 d .
C21 C 0.5003(5) -0.1921(4) 0.2031(4) 0.0427(16) Uani 1 1 d .
H21 H 0.4313 -0.2196 0.2166 0.051 Uiso 1 1 calc R
C22 C 0.5772(5) -0.1670(4) 0.2573(3) 0.0426(16) Uani 1 1 d .
H22 H 0.5593 -0.1759 0.3088 0.051 Uiso 1 1 calc R
C23 C 0.6778(5) -0.1299(4) 0.2390(3) 0.0320(13) Uani 1 1 d .
H23 H 0.7289 -0.1127 0.2773 0.038 Uiso 1 1 calc R
C24 C 0.7056(4) -0.1173(3) 0.1633(3) 0.0233(10) Uani 1 1 d .
C25 C 0.9515(4) -0.1380(4) 0.1808(3) 0.0270(12) Uani 1 1 d .
C26 C 0.9603(5) -0.1269(4) 0.2656(3) 0.0394(15) Uani 1 1 d .
H26A H 0.8944 -0.1534 0.2898 0.059 Uiso 1 1 calc R
H26B H 0.9630 -0.0648 0.2779 0.059 Uiso 1 1 calc R
H26C H 1.0293 -0.1553 0.2837 0.059 Uiso 1 1 calc R
C27 C 1.0574(4) -0.1061(4) 0.1419(3) 0.0367(14) Uani 1 1 d .
H27A H 1.1228 -0.1386 0.1606 0.055 Uiso 1 1 calc R
H27B H 1.0678 -0.0440 0.1522 0.055 Uiso 1 1 calc R
H27C H 1.0501 -0.1150 0.0875 0.055 Uiso 1 1 calc R
C28 C 0.9266(5) -0.2312(3) 0.1591(4) 0.0385(13) Uani 1 1 d .
H28A H 0.9236 -0.2360 0.1042 0.058 Uiso 1 1 calc R
H28B H 0.8538 -0.2488 0.1805 0.058 Uiso 1 1 calc R
H28C H 0.9864 -0.2691 0.1785 0.058 Uiso 1 1 calc R
C29 C 0.1037(5) 0.0126(5) -0.0653(3) 0.0419(16) Uani 1 1 d .
C30 C 0.1320(5) -0.0749(5) -0.0652(3) 0.0442(15) Uani 1 1 d .
H30 H 0.0778 -0.1169 -0.0499 0.053 Uiso 1 1 calc R
C31 C 0.2368(7) -0.1007(5) -0.0868(4) 0.060(2) Uani 1 1 d .
H31 H 0.2551 -0.1608 -0.0854 0.072 Uiso 1 1 calc R
C32 C 0.3162(7) -0.0431(6) -0.1103(4) 0.069(2) Uani 1 1 d .
H32 H 0.3888 -0.0621 -0.1260 0.082 Uiso 1 1 calc R
C33 C 0.2878(6) 0.0445(6) -0.1107(3) 0.061(2) Uani 1 1 d .
H33 H 0.3419 0.0865 -0.1265 0.073 Uiso 1 1 calc R
C34 C 0.1826(5) 0.0708(5) -0.0886(3) 0.0457(14) Uani 1 1 d .
H34 H 0.1643 0.1310 -0.0895 0.055 Uiso 1 1 calc R
C35 C -0.0123(6) 0.0389(5) -0.0424(5) 0.071(2) Uani 1 1 d .
H35A H -0.0148 0.0466 0.0123 0.107 Uiso 1 1 calc R
H35B H -0.0662 -0.0064 -0.0572 0.107 Uiso 1 1 calc R
H35C H -0.0322 0.0938 -0.0671 0.107 Uiso 1 1 calc R
P1 P 0.65797(9) 0.06436(10) 0.07485(6) 0.0215(3) Uani 1 1 d .
S1 S 0.83785(9) -0.07302(9) 0.13237(6) 0.0223(3) Uani 1 1 d .
Cl1 Cl 0.42617(12) -0.20447(12) 0.06172(9) 0.0463(4) Uani 1 1 d .
Cl2 Cl 0.97353(10) 0.09313(9) 0.22456(7) 0.0310(3) Uani 1 1 d .
Cl3 Cl 0.75343(11) 0.21339(9) 0.18245(7) 0.0332(3) Uani 1 1 d .
Pd1 Pd 0.80768(3) 0.07211(3) 0.155314(19) 0.02208(10) Uani 1 1 d .

loop_
_atom_site_aniso_label
_atom_site_aniso_U_11
_atom_site_aniso_U_22
_atom_site_aniso_U_33
_atom_site_aniso_U_23
_atom_site_aniso_U_13
_atom_site_aniso_U_12
C1 0.028(3) 0.019(3) 0.025(3) -0.001(2) -0.003(2) 0.003(2)
C2 0.029(3) 0.025(3) 0.030(3) 0.000(2) -0.008(2) -0.003(2)
C3 0.033(3) 0.036(4) 0.034(3) 0.006(3) -0.001(2) -0.004(3)
C4 0.041(3) 0.027(3) 0.030(3) 0.010(3) -0.005(2) -0.001(3)
C5 0.037(3) 0.027(3) 0.031(3) -0.001(3) -0.002(2) 0.009(2)
C6 0.023(3) 0.031(3) 0.034(3) 0.001(3) 0.001(2) 0.002(2)
C7 0.023(3) 0.028(4) 0.026(3) 0.002(2) 0.000(2) 0.001(2)
C8 0.029(3) 0.052(4) 0.030(3) -0.004(3) 0.002(2) 0.000(3)
C9 0.032(3) 0.075(5) 0.030(3) -0.001(4) 0.008(2) 0.000(4)
C10 0.029(3) 0.060(4) 0.047(4) 0.014(3) 0.014(3) 0.004(3)
C11 0.027(3) 0.036(4) 0.041(3) 0.006(3) -0.004(3) -0.002(3)
C12 0.026(3) 0.029(3) 0.033(3) 0.000(3) -0.003(2) 0.000(2)
C13 0.022(3) 0.028(3) 0.024(3) -0.001(2) -0.001(2) 0.002(2)
C14 0.032(3) 0.027(3) 0.027(3) 0.001(2) -0.003(2) -0.006(3)
C15 0.036(3) 0.038(3) 0.017(2) -0.003(3) -0.004(2) -0.003(3)
C16 0.035(3) 0.033(3) 0.028(3) -0.006(2) -0.002(3) 0.002(3)
C17 0.029(3) 0.025(3) 0.035(3) -0.004(2) -0.005(2) -0.003(2)
C18 0.024(3) 0.031(3) 0.022(3) 0.005(2) -0.006(2) 0.006(2)
C19 0.028(3) 0.021(3) 0.028(3) 0.004(2) 0.001(2) -0.003(2)
C20 0.023(3) 0.031(4) 0.045(4) 0.004(3) -0.002(2) -0.007(2)
C21 0.037(3) 0.048(4) 0.043(4) 0.014(3) 0.007(3) -0.010(3)
C22 0.039(3) 0.058(5) 0.030(3) 0.012(3) 0.010(3) -0.005(3)
C23 0.034(3) 0.039(4) 0.023(3) 0.001(2) -0.001(2) -0.006(3)
C24 0.026(2) 0.017(3) 0.027(3) 0.004(2) 0.000(2) 0.000(2)
C25 0.029(3) 0.025(3) 0.027(3) 0.004(2) -0.004(2) 0.001(2)
C26 0.037(3) 0.052(4) 0.030(3) 0.012(3) -0.010(3) 0.002(3)
C27 0.026(3) 0.038(4) 0.045(4) 0.008(3) -0.002(3) 0.005(2)
C28 0.043(3) 0.023(3) 0.050(3) 0.002(3) -0.007(3) 0.006(2)
C29 0.046(4) 0.051(5) 0.028(3) -0.001(3) 0.001(3) -0.005(3)
C30 0.059(4) 0.039(4) 0.035(3) -0.009(3) -0.002(3) -0.002(4)
C31 0.081(5) 0.058(5) 0.041(4) 0.008(4) 0.009(4) 0.022(4)
C32 0.053(4) 0.116(8) 0.037(4) -0.010(4) -0.002(3) 0.019(5)
C33 0.053(5) 0.091(7) 0.039(4) -0.001(4) -0.002(3) -0.026(4)
C34 0.055(4) 0.042(4) 0.040(3) 0.005(3) 0.003(3) -0.004(4)
C35 0.054(4) 0.077(6) 0.084(6) 0.004(5) 0.002(4) 0.010(4)
P1 0.0202(6) 0.0239(8) 0.0204(6) 0.0003(6) -0.0028(5) -0.0001(6)
S1 0.0238(6) 0.0218(7) 0.0213(6) 0.0019(6) -0.0019(4) 0.0001(6)
Cl1 0.0340(8) 0.0537(11) 0.0513(9) 0.0012(8) -0.0085(7) -0.0167(7)
Cl2 0.0290(6) 0.0359(9) 0.0280(7) -0.0017(6) -0.0065(5) -0.0056(6)
Cl3 0.0395(7) 0.0255(8) 0.0345(7) -0.0049(6) -0.0015(6) 0.0028(6)
Pd1 0.02372(18) 0.0224(2) 0.02012(17) 0.00042(19) -0.00104(15) -0.00133(17)

loop_
_atom_type_symbol
_atom_type_description
_atom_type_scat_dispersion_real
_atom_type_scat_dispersion_imag
_atom_type_scat_source
C C 0.0033 0.0016 'International Tables Vol C Tables 4.2.6.8 and 6.1.1.4'
H H 0.0000 0.0000 'International Tables Vol C Tables 4.2.6.8 and 6.1.1.4'
P P 0.1023 0.0942 'International Tables Vol C Tables 4.2.6.8 and 6.1.1.4'
S S 0.1246 0.1234 'International Tables Vol C Tables 4.2.6.8 and 6.1.1.4'
Cl Cl 0.1484 0.1585 'International Tables Vol C Tables 4.2.6.8 and 6.1.1.4'
Pd Pd -0.9988 1.0072 'International Tables Vol C Tables 4.2.6.8 and 6.1.1.4'

loop_
_geom_angle_atom_site_label_1
_geom_angle_atom_site_label_2
_geom_angle_atom_site_label_3
_geom_angle
C2 C1 C6 118.4(5)
C2 C1 P1 119.5(4)
C6 C1 P1 121.8(4)
C1 C2 C3 121.0(5)
C1 C2 H2 119.5
C3 C2 H2 119.5
C4 C3 C2 120.2(5)
C4 C3 H3 119.9
C2 C3 H3 119.9
C3 C4 C5 119.5(5)
C3 C4 H4 120.2
C5 C4 H4 120.2
C6 C5 C4 120.3(5)
C6 C5 H5 119.9
C4 C5 H5 119.9
C5 C6 C1 120.5(5)
C5 C6 H6 119.7
C1 C6 H6 119.7
C12 C7 C8 119.0(5)
C12 C7 P1 120.4(4)
C8 C7 P1 120.6(4)
C9 C8 C7 120.8(5)
C9 C8 H8 119.6
C7 C8 H8 119.6
C8 C9 C10 119.7(5)
C8 C9 H9 120.1
C10 C9 H9 120.1
C9 C10 C11 121.5(6)
C9 C10 H10 119.3
C11 C10 H10 119.3
C10 C11 C12 118.4(5)
C10 C11 H11 120.8
C12 C11 H11 120.8
C7 C12 C11 120.6(5)
C7 C12 H12 119.7
C11 C12 H12 119.7
C18 C13 C14 118.1(5)
C18 C13 P1 123.4(4)
C14 C13 P1 118.4(4)
C15 C14 C13 120.8(5)
C15 C14 H14 119.6
C13 C14 H14 119.6
C16 C15 C14 120.1(5)
C16 C15 H15 120.0
C14 C15 H15 120.0
C15 C16 C17 120.3(5)
C15 C16 H16 119.8
C17 C16 H16 119.8
C16 C17 C18 120.7(5)
C16 C17 H17 119.6
C18 C17 H17 119.6
C17 C18 C13 120.0(5)
C17 C18 C19 119.9(5)
C13 C18 C19 120.1(5)
C20 C19 C24 118.2(5)
C20 C19 C18 122.6(5)
C24 C19 C18 119.1(4)
C21 C20 C19 121.9(5)
C21 C20 Cl1 117.5(4)
C19 C20 Cl1 120.6(4)
C22 C21 C20 118.3(5)
C22 C21 H21 120.8
C20 C21 H21 120.8
C23 C22 C21 121.7(5)
C23 C22 H22 119.1
C21 C22 H22 119.1
C22 C23 C24 119.7(5)
C22 C23 H23 120.2
C24 C23 H23 120.2
C19 C24 C23 120.0(5)
C19 C24 S1 116.4(4)
C23 C24 S1 123.6(4)
C28 C25 C27 110.5(5)
C28 C25 C26 111.9(5)
C27 C25 C26 111.1(5)
C28 C25 S1 104.3(3)
C27 C25 S1 102.1(3)
C26 C25 S1 116.3(4)
C25 C26 H26A 109.5
C25 C26 H26B 109.5
H26A C26 H26B 109.5
C25 C26 H26C 109.5
H26A C26 H26C 109.5
H26B C26 H26C 109.5
C25 C27 H27A 109.5
C25 C27 H27B 109.5
H27A C27 H27B 109.5
C25 C27 H27C 109.5
H27A C27 H27C 109.5
H27B C27 H27C 109.5
C25 C28 H28A 109.5
C25 C28 H28B 109.5
H28A C28 H28B 109.5
C25 C28 H28C 109.5
H28A C28 H28C 109.5
H28B C28 H28C 109.5
C34 C29 C30 118.3(6)
C34 C29 C35 122.6(7)
C30 C29 C35 119.1(6)
C31 C30 C29 120.2(7)
C31 C30 H30 119.9
C29 C30 H30 119.9
C32 C31 C30 121.9(8)
C32 C31 H31 119.0
C30 C31 H31 119.0
C31 C32 C33 117.9(7)
C31 C32 H32 121.1
C33 C32 H32 121.1
C34 C33 C32 120.3(7)
C34 C33 H33 119.8
C32 C33 H33 119.8
C29 C34 C33 121.3(7)
C29 C34 H34 119.4
C33 C34 H34 119.4
C29 C35 H35A 109.5
C29 C35 H35B 109.5
H35A C35 H35B 109.5
C29 C35 H35C 109.5
H35A C35 H35C 109.5
H35B C35 H35C 109.5
C1 P1 C7 108.0(2)
C1 P1 C13 102.2(2)
C7 P1 C13 105.2(2)
C1 P1 Pd1 111.65(17)
C7 P1 Pd1 114.68(17)
C13 P1 Pd1 114.18(16)
C24 S1 C25 106.3(2)
C24 S1 Pd1 100.27(16)
C25 S1 Pd1 123.02(18)
P1 Pd1 S1 87.61(5)
P1 Pd1 Cl3 87.98(5)
S1 Pd1 Cl3 172.55(5)
P1 Pd1 Cl2 171.60(5)
S1 Pd1 Cl2 95.60(5)
Cl3 Pd1 Cl2 89.60(5)

loop_
_geom_bond_atom_site_label_1
_geom_bond_atom_site_label_2
_geom_bond_distance
C1 C2 1.388(7)
C1 C6 1.396(7)
C1 P1 1.810(5)
C2 C3 1.389(7)
C2 H2 0.9500
C3 C4 1.370(7)
C3 H3 0.9500
C4 C5 1.397(8)
C4 H4 0.9500
C5 C6 1.381(7)
C5 H5 0.9500
C6 H6 0.9500
C7 C12 1.386(7)
C7 C8 1.388(7)
C7 P1 1.819(5)
C8 C9 1.368(7)
C8 H8 0.9500
C9 C10 1.370(8)
C9 H9 0.9500
C10 C11 1.381(8)
C10 H10 0.9500
C11 C12 1.394(7)
C11 H11 0.9500
C12 H12 0.9500
C13 C18 1.400(7)
C13 C14 1.416(7)
C13 P1 1.847(6)
C14 C15 1.378(7)
C14 H14 0.9500
C15 C16 1.373(8)
C15 H15 0.9500
C16 C17 1.381(7)
C16 H16 0.9500
C17 C18 1.385(7)
C17 H17 0.9500
C18 C19 1.505(7)
C19 C20 1.386(7)
C19 C24 1.398(7)
C20 C21 1.384(8)
C20 Cl1 1.732(5)
C21 C22 1.382(8)
C21 H21 0.9500
C22 C23 1.359(7)
C22 H22 0.9500
C23 C24 1.399(7)
C23 H23 0.9500
C24 S1 1.793(5)
C25 C28 1.512(7)
C25 C27 1.514(7)
C25 C26 1.522(7)
C25 S1 1.884(5)
C26 H26A 0.9800
C26 H26B 0.9800
C26 H26C 0.9800
C27 H27A 0.9800
C27 H27B 0.9800
C27 H27C 0.9800
C28 H28A 0.9800
C28 H28B 0.9800
C28 H28C 0.9800
C29 C34 1.358(8)
C29 C30 1.385(9)
C29 C35 1.488(9)
C30 C31 1.358(9)
C30 H30 0.9500
C31 C32 1.357(10)
C31 H31 0.9500
C32 C33 1.388(11)
C32 H32 0.9500
C33 C34 1.367(10)
C33 H33 0.9500
C34 H34 0.9500
C35 H35A 0.9800
C35 H35B 0.9800
C35 H35C 0.9800
P1 Pd1 2.2807(12)
S1 Pd1 2.2959(15)
Cl2 Pd1 2.3395(12)
Cl3 Pd1 2.3156(14)

loop_
_geom_torsion_atom_site_label_1
_geom_torsion_atom_site_label_2
_geom_torsion_atom_site_label_3
_geom_torsion_atom_site_label_4
_geom_torsion
C6 C1 C2 C3 -2.5(8)
P1 C1 C2 C3 171.8(4)
C1 C2 C3 C4 2.0(9)
C2 C3 C4 C5 -0.4(9)
C3 C4 C5 C6 -0.5(9)
C4 C5 C6 C1 0.0(8)
C2 C1 C6 C5 1.5(8)
P1 C1 C6 C5 -172.6(4)
C12 C7 C8 C9 -1.4(10)
P1 C7 C8 C9 178.9(5)
C7 C8 C9 C10 0.5(11)
C8 C9 C10 C11 -0.4(11)
C9 C10 C11 C12 1.3(10)
C8 C7 C12 C11 2.3(9)
P1 C7 C12 C11 -178.0(4)
C10 C11 C12 C7 -2.3(9)
C18 C13 C14 C15 -0.3(7)
P1 C13 C14 C15 176.1(4)
C13 C14 C15 C16 0.6(8)
C14 C15 C16 C17 0.1(8)
C15 C16 C17 C18 -1.1(8)
C16 C17 C18 C13 1.3(8)
C16 C17 C18 C19 -177.7(5)
C14 C13 C18 C17 -0.6(7)
P1 C13 C18 C17 -176.9(4)
C14 C13 C18 C19 178.4(4)
P1 C13 C18 C19 2.2(7)
C17 C18 C19 C20 -66.5(7)
C13 C18 C19 C20 114.5(6)
C17 C18 C19 C24 116.6(6)
C13 C18 C19 C24 -62.5(7)
C24 C19 C20 C21 1.7(9)
C18 C19 C20 C21 -175.2(6)
C24 C19 C20 Cl1 -179.2(4)
C18 C19 C20 Cl1 3.9(8)
C19 C20 C21 C22 1.5(10)
Cl1 C20 C21 C22 -177.7(5)
C20 C21 C22 C23 -2.0(10)
C21 C22 C23 C24 -0.6(10)
C20 C19 C24 C23 -4.4(8)
C18 C19 C24 C23 172.7(5)
C20 C19 C24 S1 176.9(4)
C18 C19 C24 S1 -6.0(6)
C22 C23 C24 C19 3.9(8)
C22 C23 C24 S1 -177.5(5)
C34 C29 C30 C31 1.0(9)
C35 C29 C30 C31 179.2(6)
C29 C30 C31 C32 -1.2(10)
C30 C31 C32 C33 0.9(10)
C31 C32 C33 C34 -0.5(10)
C30 C29 C34 C33 -0.6(9)
C35 C29 C34 C33 -178.7(6)
C32 C33 C34 C29 0.4(10)
C2 C1 P1 C7 158.5(4)
C6 C1 P1 C7 -27.4(5)
C2 C1 P1 C13 -90.9(5)
C6 C1 P1 C13 83.2(5)
C2 C1 P1 Pd1 31.6(5)
C6 C1 P1 Pd1 -154.3(4)
C12 C7 P1 C1 76.2(5)
C8 C7 P1 C1 -104.1(5)
C12 C7 P1 C13 -32.4(5)
C8 C7 P1 C13 147.3(5)
C12 C7 P1 Pd1 -158.6(4)
C8 C7 P1 Pd1 21.1(6)
C18 C13 P1 C1 -168.5(4)
C14 C13 P1 C1 15.2(4)
C18 C13 P1 C7 -55.8(5)
C14 C13 P1 C7 127.9(4)
C18 C13 P1 Pd1 70.7(5)
C14 C13 P1 Pd1 -105.5(4)
C19 C24 S1 C25 -130.2(4)
C23 C24 S1 C25 51.1(5)
C19 C24 S1 Pd1 100.7(4)
C23 C24 S1 Pd1 -77.9(4)
C28 C25 S1 C24 56.0(4)
C27 C25 S1 C24 171.1(4)
C26 C25 S1 C24 -67.7(5)
C28 C25 S1 Pd1 170.4(3)
C27 C25 S1 Pd1 -74.5(4)
C26 C25 S1 Pd1 46.6(5)
C1 P1 Pd1 S1 -138.16(18)
C7 P1 Pd1 S1 98.6(2)
C13 P1 Pd1 S1 -22.81(19)
C1 P1 Pd1 Cl3 47.85(19)
C7 P1 Pd1 Cl3 -75.4(2)
C13 P1 Pd1 Cl3 163.20(19)
C24 S1 Pd1 P1 -59.62(16)
C25 S1 Pd1 P1 -176.87(19)
C24 S1 Pd1 Cl2 128.17(16)
C25 S1 Pd1 Cl2 10.9(2)
